data_4132172
loop_
_publ_author_name
'Liu, Mingyu'
'Yang, Pusu'
'Karunananda, Malkanthi K.'
'Wang, Yanyan'
'Liu, Peng'
'Engle, Keary M.'

_publ_section_title
;
 C(alkenyl)-H Activation via Six-Membered Palladacycles: Catalytic
 1,3-Diene Synthesis.
;
_journal_issue 17
_journal_name_full 'Journal of the American Chemical Society'
_journal_page_first 5805
_journal_page_last 5813
_journal_paper_doi 10.1021/jacs.8b02124
_journal_volume 140
_journal_year 2018
_chemical_formula_moiety 'C26 H22 N2 O3 Pd, 0.5(C2 H4 Cl2)'
_chemical_formula_sum 'C27 H24 Cl N2 O3 Pd'
_chemical_formula_weight 566.33
_space_group_crystal_system triclinic
_space_group_IT_number 2
_space_group_name_Hall '-P 1'
_space_group_name_H-M_alt 'P -1'
_atom_sites_solution_hydrogens geom
_atom_sites_solution_primary dual
_atom_sites_solution_secondary difmap
_audit_creation_date 2017-11-14
_audit_creation_method
;
Olex2 1.2-beta
(compiled 2017.08.10 svn.r3458 for OlexSys, GUI svn.r5381)
;
_cell_angle_alpha 110.579(2)
_cell_angle_beta 96.643(2)
_cell_angle_gamma 90.227(2)
_cell_formula_units_Z 2
_cell_length_a 10.0696(6)
_cell_length_b 10.1472(7)
_cell_length_c 11.9906(7)
_cell_measurement_reflns_used 5181
_cell_measurement_temperature 100.0
_cell_measurement_theta_max 26.344
_cell_measurement_theta_min 2.889
_cell_volume 1137.98(12)
_computing_cell_refinement 'SAINT v8.37A (Bruker, 2016)'
_computing_data_collection 'APEX3 v2016.1-0 (Bruker, 2016)'
_computing_data_reduction 'SAINT v8.37A (Bruker, 2016)'
_computing_molecular_graphics 'Olex2 (Dolomanov et al., 2009)'
_computing_publication_material 'Olex2 (Dolomanov et al., 2009)'
_computing_structure_refinement 'ShelXL (Sheldrick, 2015)'
_computing_structure_solution 'ShelXT (Sheldrick, 2015)'
_diffrn_ambient_temperature 100.0
_diffrn_detector 'Bruker APEX-II CCD'
_diffrn_detector_area_resol_mean 8.258
_diffrn_detector_type 'CCD Area Detector'
_diffrn_measured_fraction_theta_full 1.000
_diffrn_measured_fraction_theta_max 0.994
_diffrn_measurement_device 'Kappa Four-Circle Diffractometer'
_diffrn_measurement_device_type 'Bruker APEX II Ultra'
_diffrn_measurement_method '\w and \f scans'
_diffrn_radiation_monochromator 'Double Bounce Multilayer Mirrors'
_diffrn_radiation_probe x-ray
_diffrn_radiation_type MoK\a
_diffrn_radiation_wavelength 0.71073
_diffrn_reflns_av_R_equivalents 0.0420
_diffrn_reflns_av_unetI/netI 0.0480
_diffrn_reflns_Laue_measured_fraction_full 1.000
_diffrn_reflns_Laue_measured_fraction_max 0.994
_diffrn_reflns_limit_h_max 12
_diffrn_reflns_limit_h_min -12
_diffrn_reflns_limit_k_max 12
_diffrn_reflns_limit_k_min -12
_diffrn_reflns_limit_l_max 10
_diffrn_reflns_limit_l_min -14
_diffrn_reflns_number 17028
_diffrn_reflns_point_group_measured_fraction_full 1.000
_diffrn_reflns_point_group_measured_fraction_max 0.994
_diffrn_reflns_theta_full 25.000
_diffrn_reflns_theta_max 26.379
_diffrn_reflns_theta_min 1.828
_diffrn_source 'Micro Focus Rotating Anode'
_diffrn_source_type 'Bruker TXS'
_diffrn_standards_number 0
_exptl_absorpt_coefficient_mu 0.967
_exptl_absorpt_correction_T_max 0.2602
_exptl_absorpt_correction_T_min 0.2293
_exptl_absorpt_correction_type multi-scan
_exptl_absorpt_process_details
'SADABS-2016/2 (Bruker,2016/2) was used for absorption correction. wR2(int) was 0.0532 before and 0.0462 after correction. The Ratio of minimum to maximum transmission is 0.8812. The \l/2 correction factor is Not present.'
_exptl_crystal_colour Yellow
_exptl_crystal_colour_primary yellow
_exptl_crystal_density_diffrn 1.653
_exptl_crystal_description Block
_exptl_crystal_F_000 574
_exptl_crystal_size_max 0.153
_exptl_crystal_size_mid 0.117
_exptl_crystal_size_min 0.096
_refine_diff_density_max 0.506
_refine_diff_density_min -0.575
_refine_diff_density_rms 0.089
_refine_ls_extinction_method none
_refine_ls_goodness_of_fit_ref 1.030
_refine_ls_hydrogen_treatment constr
_refine_ls_matrix_type full
_refine_ls_number_parameters 312
_refine_ls_number_reflns 4638
_refine_ls_number_restraints 0
_refine_ls_restrained_S_all 1.030
_refine_ls_R_factor_all 0.0409
_refine_ls_R_factor_gt 0.0310
_refine_ls_shift/su_max 0.001
_refine_ls_shift/su_mean 0.000
_refine_ls_structure_factor_coef Fsqd
_refine_ls_weighting_details 'w=1/[\s^2^(Fo^2^)+(0.0232P)^2^+0.7297P] where P=(Fo^2^+2Fc^2^)/3'
_refine_ls_weighting_scheme calc
_refine_ls_wR_factor_gt 0.0605
_refine_ls_wR_factor_ref 0.0645
_reflns_Friedel_coverage 0.000
_reflns_number_gt 3986
_reflns_number_total 4638
_reflns_threshold_expression 'I > 2\s(I)'
_cod_data_source_file ja8b02124_si_003.cif
_cod_data_source_block Engle64
_cod_depositor_comments
;
The following automatic conversions were performed:

data item '_diffrn_radiation_probe' value 'X-ray' was changed to
'x-ray' in accordance with the
/home/saulius/struct/COD-crude-data/automatic-downloads/DataCite-retrospective/ACS/depositions/lib/dictionaries/cif_core.dic
dictionary named 'cif_core.dic' version 2.4.2 last updated on
2011-04-26.

data item '_exptl_crystal_colour_primary' value 'Yellow' was changed
to 'yellow' in accordance with the
/home/saulius/struct/COD-crude-data/automatic-downloads/DataCite-retrospective/ACS/depositions/lib/dictionaries/cif_core.dic
dictionary named 'cif_core.dic' version 2.4.2 last updated on
2011-04-26.

Automatic conversion script
Id: cif_fix_values 6909 2019-04-08 15:41:33Z antanas 
;
_cod_database_code 4132172
_shelx_shelxl_version_number 2017/1
_shelx_space_group_comment
;
The symmetry employed for this shelxl refinement is uniquely defined
by the following loop, which should always be used as a source of
symmetry information in preference to the above space-group names.
They are only intended as comments.
;
_shelx_estimated_absorpt_t_max 0.913
_shelx_estimated_absorpt_t_min 0.866
_olex2_refinement_description
;
1. Fixed Uiso
 At 1.2 times of:
  All C(H) groups, All C(H,H) groups
 At 1.5 times of:
  All C(H,H,H) groups
2. Uiso/Uaniso restraints and constraints
Uanis(C1S) = Uanis(C1SB)
3. Others
 Sof(C1SB)=Sof(H1SC)=Sof(H1SD)=1-FVAR(1)
 Sof(C1S)=Sof(H1SA)=Sof(H1SB)=FVAR(1)
4.a Ternary CH refined with riding coordinates:
 C2(H2), C3(H3)
4.b Secondary CH2 refined with riding coordinates:
 C4(H4A,H4B), C5(H5A,H5B), C1S(H1SA,H1SB), C1SB(H1SC,H1SD)
4.c Aromatic/amide H refined with riding coordinates:
 C14(H14), C13(H13), C8(H8), C9(H9), C10(H10), C15(H15), C26(H26), C19(H19),
 C22(H22), C18(H18), C23(H23), C24(H24), C25(H25)
4.d Idealised Me refined as rotating group:
 C1(H1A,H1B,H1C)
;
_olex2_submission_special_instructions 'No special instructions were received'

loop_
_space_group_symop_operation_xyz
'x, y, z'
'-x, -y, -z'

loop_
_atom_site_label
_atom_site_type_symbol
_atom_site_fract_x
_atom_site_fract_y
_atom_site_fract_z
_atom_site_U_iso_or_equiv
_atom_site_adp_type
_atom_site_occupancy
_atom_site_site_symmetry_order
_atom_site_calc_flag
_atom_site_refinement_flags_posn
_atom_site_refinement_flags_occupancy
_atom_site_disorder_assembly
_atom_site_disorder_group
Pd1 Pd 0.30219(2) 0.24453(2) 0.44052(2) 0.01526(7) Uani 1 1 d . . . .
O1 O 0.44628(19) 0.2967(2) 0.35790(16) 0.0232(5) Uani 1 1 d . . . .
O2 O -0.02187(19) 0.1795(3) 0.60752(19) 0.0370(6) Uani 1 1 d . . . .
O3 O 0.39605(19) 0.1272(2) 0.17675(18) 0.0253(5) Uani 1 1 d . . . .
N1 N 0.1814(2) 0.1982(2) 0.54549(19) 0.0149(5) Uani 1 1 d . . . .
N2 N 0.4436(2) 0.1855(2) 0.54539(19) 0.0141(5) Uani 1 1 d . . . .
C1 C 0.2328(3) 0.5111(3) 0.3823(3) 0.0286(7) Uani 1 1 d . . . .
H1A H 0.292887 0.558902 0.456367 0.043 Uiso 1 1 calc GR . . .
H1B H 0.168012 0.577250 0.368415 0.043 Uiso 1 1 calc GR . . .
H1C H 0.285286 0.477590 0.314556 0.043 Uiso 1 1 calc GR . . .
C2 C 0.1598(3) 0.3881(3) 0.3937(2) 0.0203(6) Uani 1 1 d . . . .
H2 H 0.085797 0.414537 0.445226 0.024 Uiso 1 1 calc R . . .
C3 C 0.1422(3) 0.2567(3) 0.3067(2) 0.0214(6) Uani 1 1 d . . . .
H3 H 0.170836 0.249525 0.227729 0.026 Uiso 1 1 calc R . . .
C4 C 0.0407(3) 0.1456(3) 0.3010(3) 0.0244(7) Uani 1 1 d . . . .
H4A H 0.086171 0.056118 0.288640 0.029 Uiso 1 1 calc R . . .
H4B H -0.026515 0.130672 0.230072 0.029 Uiso 1 1 calc R . . .
C5 C -0.0321(3) 0.1775(3) 0.4107(3) 0.0228(6) Uani 1 1 d . . . .
H5A H -0.105407 0.104601 0.390913 0.027 Uiso 1 1 calc R . . .
H5B H -0.074544 0.268635 0.423366 0.027 Uiso 1 1 calc R . . .
C6 C 0.0446(3) 0.1860(3) 0.5299(3) 0.0208(6) Uani 1 1 d . . . .
C7 C 0.2551(3) 0.1836(3) 0.6482(2) 0.0144(6) Uani 1 1 d . . . .
C8 C 0.2081(3) 0.1783(3) 0.7507(2) 0.0183(6) Uani 1 1 d . . . .
H8 H 0.115898 0.190489 0.759485 0.022 Uiso 1 1 calc R . . .
C9 C 0.2946(3) 0.1551(3) 0.8418(2) 0.0194(6) Uani 1 1 d . . . .
H9 H 0.259103 0.151647 0.910853 0.023 Uiso 1 1 calc R . . .
C10 C 0.4282(3) 0.1373(3) 0.8347(2) 0.0185(6) Uani 1 1 d . . . .
H10 H 0.484224 0.119881 0.896870 0.022 Uiso 1 1 calc R . . .
C11 C 0.4815(3) 0.1454(3) 0.7332(2) 0.0156(6) Uani 1 1 d . . . .
C12 C 0.3956(3) 0.1711(3) 0.6431(2) 0.0137(6) Uani 1 1 d . . . .
C13 C 0.6188(3) 0.1315(3) 0.7185(2) 0.0186(6) Uani 1 1 d . . . .
H13 H 0.679575 0.113319 0.777610 0.022 Uiso 1 1 calc R . . .
C14 C 0.6641(3) 0.1442(3) 0.6195(2) 0.0186(6) Uani 1 1 d . . . .
H14 H 0.755920 0.134048 0.608623 0.022 Uiso 1 1 calc R . . .
C15 C 0.5732(3) 0.1724(3) 0.5344(2) 0.0173(6) Uani 1 1 d . . . .
H15 H 0.605124 0.182674 0.466268 0.021 Uiso 1 1 calc R . . .
C16 C 0.4675(3) 0.2249(3) 0.2489(3) 0.0200(6) Uani 1 1 d . . . .
C17 C 0.5959(3) 0.2722(3) 0.2183(2) 0.0179(6) Uani 1 1 d . . . .
C18 C 0.6583(3) 0.4059(3) 0.2877(2) 0.0215(6) Uani 1 1 d . . . .
H18 H 0.619153 0.465860 0.354770 0.026 Uiso 1 1 calc R . . .
C19 C 0.7744(3) 0.4497(3) 0.2593(2) 0.0190(6) Uani 1 1 d . . . .
H19 H 0.814334 0.540210 0.305940 0.023 Uiso 1 1 calc R . . .
C20 C 0.8356(3) 0.3609(3) 0.1606(2) 0.0160(6) Uani 1 1 d . . . .
C21 C 0.7753(3) 0.2252(3) 0.0931(2) 0.0166(6) Uani 1 1 d . . . .
C22 C 0.6545(3) 0.1850(3) 0.1241(2) 0.0179(6) Uani 1 1 d . . . .
H22 H 0.612859 0.095067 0.078188 0.022 Uiso 1 1 calc R . . .
C23 C 0.9533(3) 0.4045(3) 0.1262(2) 0.0201(6) Uani 1 1 d . . . .
H23 H 0.992875 0.496159 0.169201 0.024 Uiso 1 1 calc R . . .
C24 C 1.0098(3) 0.3161(3) 0.0324(3) 0.0251(7) Uani 1 1 d . . . .
H24 H 1.088304 0.346593 0.009675 0.030 Uiso 1 1 calc R . . .
C25 C 0.9536(3) 0.1807(3) -0.0311(3) 0.0242(7) Uani 1 1 d . . . .
H25 H 0.996467 0.119132 -0.094823 0.029 Uiso 1 1 calc R . . .
C26 C 0.8387(3) 0.1348(3) -0.0037(2) 0.0203(6) Uani 1 1 d . . . .
H26 H 0.801059 0.042931 -0.049104 0.024 Uiso 1 1 calc R . . .
Cl1S Cl 0.66426(8) 0.48855(10) -0.10074(8) 0.0420(2) Uani 1 1 d . . . .
C1S C 0.5711(3) 0.4845(4) 0.0152(3) 0.0242(9) Uani 0.889(6) 1 d . P A 1
H1SA H 0.574578 0.390445 0.022768 0.029 Uiso 0.889(6) 1 calc R P A 1
H1SB H 0.609725 0.555621 0.092812 0.029 Uiso 0.889(6) 1 calc R P A 1
C1SB C 0.505(3) 0.512(3) -0.059(2) 0.0242(9) Uani 0.111(6) 1 d . P A 2
H1SC H 0.479425 0.609523 -0.049402 0.029 Uiso 0.111(6) 1 calc R P A 2
H1SD H 0.440536 0.446345 -0.123220 0.029 Uiso 0.111(6) 1 calc R P A 2

loop_
_atom_site_aniso_label
_atom_site_aniso_U_11
_atom_site_aniso_U_22
_atom_site_aniso_U_33
_atom_site_aniso_U_23
_atom_site_aniso_U_13
_atom_site_aniso_U_12
Pd1 0.01278(11) 0.01964(13) 0.01484(12) 0.00766(9) 0.00265(8) 0.00213(8)
O1 0.0223(11) 0.0324(12) 0.0192(11) 0.0129(9) 0.0077(9) 0.0031(9)
O2 0.0103(10) 0.0704(18) 0.0391(13) 0.0295(13) 0.0064(10) 0.0033(11)
O3 0.0207(11) 0.0228(12) 0.0319(12) 0.0077(10) 0.0078(9) -0.0010(9)
N1 0.0095(11) 0.0191(12) 0.0156(11) 0.0056(10) 0.0011(9) 0.0004(9)
N2 0.0116(11) 0.0136(12) 0.0166(12) 0.0044(10) 0.0028(9) -0.0013(9)
C1 0.0336(18) 0.0279(18) 0.0313(17) 0.0183(15) 0.0070(14) 0.0072(15)
C2 0.0186(15) 0.0249(17) 0.0213(15) 0.0129(13) 0.0019(12) 0.0071(13)
C3 0.0207(15) 0.0313(18) 0.0139(14) 0.0113(13) -0.0011(12) 0.0092(13)
C4 0.0226(15) 0.0213(16) 0.0225(16) 0.0029(13) -0.0090(13) 0.0052(13)
C5 0.0152(14) 0.0227(16) 0.0292(16) 0.0086(14) -0.0007(12) 0.0006(12)
C6 0.0117(14) 0.0222(16) 0.0287(16) 0.0093(13) 0.0024(12) 0.0017(12)
C7 0.0135(13) 0.0111(14) 0.0176(14) 0.0041(11) 0.0018(11) 0.0012(11)
C8 0.0129(14) 0.0197(15) 0.0229(15) 0.0073(12) 0.0054(12) 0.0003(12)
C9 0.0236(15) 0.0184(15) 0.0192(15) 0.0085(12) 0.0078(12) 0.0016(12)
C10 0.0224(15) 0.0177(15) 0.0162(14) 0.0081(12) -0.0004(12) -0.0003(12)
C11 0.0142(13) 0.0129(14) 0.0192(14) 0.0053(12) 0.0015(11) -0.0003(11)
C12 0.0139(13) 0.0089(13) 0.0178(14) 0.0035(11) 0.0035(11) 0.0002(11)
C13 0.0133(14) 0.0169(15) 0.0238(15) 0.0063(13) -0.0017(12) 0.0004(12)
C14 0.0086(13) 0.0189(15) 0.0266(16) 0.0061(13) 0.0018(11) 0.0004(11)
C15 0.0141(14) 0.0176(15) 0.0202(15) 0.0057(12) 0.0058(11) -0.0024(11)
C16 0.0218(15) 0.0207(16) 0.0227(16) 0.0138(14) 0.0039(13) 0.0058(13)
C17 0.0172(14) 0.0215(16) 0.0208(15) 0.0155(13) -0.0004(12) 0.0026(12)
C18 0.0255(16) 0.0253(17) 0.0153(14) 0.0086(13) 0.0039(12) 0.0093(13)
C19 0.0222(15) 0.0175(15) 0.0169(14) 0.0069(12) -0.0016(12) 0.0006(12)
C20 0.0151(14) 0.0176(15) 0.0167(14) 0.0086(12) -0.0001(11) 0.0019(11)
C21 0.0183(14) 0.0186(15) 0.0159(14) 0.0109(12) -0.0014(11) 0.0035(12)
C22 0.0191(14) 0.0168(15) 0.0201(15) 0.0105(12) -0.0011(12) 0.0019(12)
C23 0.0173(14) 0.0219(16) 0.0217(15) 0.0097(13) -0.0016(12) -0.0019(12)
C24 0.0178(15) 0.0329(19) 0.0258(16) 0.0115(15) 0.0041(13) 0.0000(13)
C25 0.0194(15) 0.0304(18) 0.0212(15) 0.0066(14) 0.0047(12) 0.0034(13)
C26 0.0210(15) 0.0200(16) 0.0183(15) 0.0061(13) -0.0020(12) -0.0001(12)
Cl1S 0.0359(5) 0.0448(5) 0.0386(5) 0.0032(4) 0.0159(4) -0.0099(4)
C1S 0.027(2) 0.0237(18) 0.0237(19) 0.0115(15) -0.0009(15) 0.0014(15)
C1SB 0.027(2) 0.0237(18) 0.0237(19) 0.0115(15) -0.0009(15) 0.0014(15)

loop_
_atom_type_symbol
_atom_type_description
_atom_type_scat_dispersion_real
_atom_type_scat_dispersion_imag
_atom_type_scat_source
C C 0.0033 0.0016 'International Tables Vol C Tables 4.2.6.8 and 6.1.1.4'
H H 0.0000 0.0000 'International Tables Vol C Tables 4.2.6.8 and 6.1.1.4'
Cl Cl 0.1484 0.1585 'International Tables Vol C Tables 4.2.6.8 and 6.1.1.4'
N N 0.0061 0.0033 'International Tables Vol C Tables 4.2.6.8 and 6.1.1.4'
O O 0.0106 0.0060 'International Tables Vol C Tables 4.2.6.8 and 6.1.1.4'
Pd Pd -0.9988 1.0072 'International Tables Vol C Tables 4.2.6.8 and 6.1.1.4'

loop_
_geom_angle_atom_site_label_1
_geom_angle_atom_site_label_2
_geom_angle_atom_site_label_3
_geom_angle
_geom_angle_site_symmetry_1
O1 Pd1 N2 89.82(8) .
O1 Pd1 C2 92.78(9) .
O1 Pd1 C3 93.32(9) .
N1 Pd1 O1 170.79(8) .
N1 Pd1 N2 81.89(8) .
N1 Pd1 C2 93.21(9) .
N1 Pd1 C3 95.66(10) .
N2 Pd1 C2 156.12(10) .
N2 Pd1 C3 166.96(10) .
C3 Pd1 C2 36.36(10) .
C16 O1 Pd1 123.85(18) .
C6 N1 Pd1 127.96(18) .
C6 N1 C7 120.3(2) .
C7 N1 Pd1 111.67(16) .
C12 N2 Pd1 112.49(16) .
C15 N2 Pd1 127.56(18) .
C15 N2 C12 119.7(2) .
H1A C1 H1B 109.5 .
H1A C1 H1C 109.5 .
H1B C1 H1C 109.5 .
C2 C1 H1A 109.5 .
C2 C1 H1B 109.5 .
C2 C1 H1C 109.5 .
Pd1 C2 H2 114.3 .
C1 C2 Pd1 110.91(19) .
C1 C2 H2 114.3 .
C3 C2 Pd1 70.30(15) .
C3 C2 C1 124.6(3) .
C3 C2 H2 114.3 .
Pd1 C3 H3 115.1 .
C2 C3 Pd1 73.34(16) .
C2 C3 H3 115.1 .
C2 C3 C4 125.1(3) .
C4 C3 Pd1 103.75(17) .
C4 C3 H3 115.1 .
C3 C4 H4A 108.4 .
C3 C4 H4B 108.4 .
C3 C4 C5 115.3(2) .
H4A C4 H4B 107.5 .
C5 C4 H4A 108.4 .
C5 C4 H4B 108.4 .
C4 C5 H5A 107.4 .
C4 C5 H5B 107.4 .
C4 C5 C6 119.8(2) .
H5A C5 H5B 106.9 .
C6 C5 H5A 107.4 .
C6 C5 H5B 107.4 .
O2 C6 N1 123.4(3) .
O2 C6 C5 116.8(2) .
N1 C6 C5 119.7(2) .
N1 C7 C12 114.9(2) .
C8 C7 N1 128.4(2) .
C8 C7 C12 116.7(2) .
C7 C8 H8 119.5 .
C7 C8 C9 121.0(2) .
C9 C8 H8 119.5 .
C8 C9 H9 118.9 .
C10 C9 C8 122.2(2) .
C10 C9 H9 118.9 .
C9 C10 H10 120.6 .
C9 C10 C11 118.9(2) .
C11 C10 H10 120.6 .
C10 C11 C13 123.2(2) .
C12 C11 C10 118.9(2) .
C12 C11 C13 117.9(2) .
N2 C12 C7 116.8(2) .
N2 C12 C11 121.0(2) .
C11 C12 C7 122.2(2) .
C11 C13 H13 120.0 .
C14 C13 C11 120.0(2) .
C14 C13 H13 120.0 .
C13 C14 H14 120.5 .
C13 C14 C15 119.0(2) .
C15 C14 H14 120.5 .
N2 C15 C14 122.4(2) .
N2 C15 H15 118.8 .
C14 C15 H15 118.8 .
O1 C16 C17 112.3(2) .
O3 C16 O1 126.1(3) .
O3 C16 C17 121.6(3) .
C18 C17 C16 120.7(2) .
C22 C17 C16 120.0(3) .
C22 C17 C18 119.4(3) .
C17 C18 H18 119.7 .
C19 C18 C17 120.7(3) .
C19 C18 H18 119.7 .
C18 C19 H19 119.7 .
C18 C19 C20 120.6(3) .
C20 C19 H19 119.7 .
C19 C20 C21 118.8(2) .
C23 C20 C19 122.1(3) .
C23 C20 C21 119.1(2) .
C20 C21 C26 118.7(2) .
C22 C21 C20 118.9(2) .
C22 C21 C26 122.4(3) .
C17 C22 C21 121.7(3) .
C17 C22 H22 119.2 .
C21 C22 H22 119.2 .
C20 C23 H23 119.8 .
C24 C23 C20 120.4(3) .
C24 C23 H23 119.8 .
C23 C24 H24 119.7 .
C23 C24 C25 120.6(3) .
C25 C24 H24 119.7 .
C24 C25 H25 119.3 .
C26 C25 C24 121.4(3) .
C26 C25 H25 119.3 .
C21 C26 H26 120.1 .
C25 C26 C21 119.7(3) .
C25 C26 H26 120.1 .
Cl1S C1S H1SA 109.9 .
Cl1S C1S H1SB 109.9 .
C1S C1S Cl1S 108.7(3) 2_665
C1S C1S H1SA 109.9 2_665
C1S C1S H1SB 109.9 2_665
H1SA C1S H1SB 108.3 .
Cl1S C1SB H1SC 109.2 .
Cl1S C1SB H1SD 109.2 .
C1SB C1SB Cl1S 112(3) 2_665
C1SB C1SB H1SC 109.2 2_665
C1SB C1SB H1SD 109.2 2_665
H1SC C1SB H1SD 107.9 .

loop_
_geom_bond_atom_site_label_1
_geom_bond_atom_site_label_2
_geom_bond_distance
_geom_bond_site_symmetry_2
Pd1 O1 2.0156(18) .
Pd1 N1 2.012(2) .
Pd1 N2 2.023(2) .
Pd1 C2 2.213(3) .
Pd1 C3 2.175(3) .
O1 C16 1.296(3) .
O2 C6 1.227(3) .
O3 C16 1.223(3) .
N1 C6 1.368(3) .
N1 C7 1.416(3) .
N2 C12 1.371(3) .
N2 C15 1.329(3) .
C1 H1A 0.9800 .
C1 H1B 0.9800 .
C1 H1C 0.9800 .
C2 C1 1.502(4) .
C2 H2 1.0000 .
C2 C3 1.370(4) .
C3 H3 1.0000 .
C4 C3 1.497(4) .
C4 H4A 0.9900 .
C4 H4B 0.9900 .
C4 C5 1.516(4) .
C5 H5A 0.9900 .
C5 H5B 0.9900 .
C6 C5 1.517(4) .
C7 C8 1.386(4) .
C7 C12 1.427(3) .
C8 H8 0.9500 .
C8 C9 1.404(4) .
C9 H9 0.9500 .
C9 C10 1.366(4) .
C10 H10 0.9500 .
C11 C10 1.413(4) .
C11 C12 1.402(4) .
C11 C13 1.415(4) .
C13 H13 0.9500 .
C14 C13 1.367(4) .
C14 H14 0.9500 .
C14 C15 1.397(4) .
C15 H15 0.9500 .
C17 C16 1.505(4) .
C17 C18 1.416(4) .
C17 C22 1.365(4) .
C18 H18 0.9500 .
C19 C18 1.370(4) .
C19 H19 0.9500 .
C20 C19 1.419(4) .
C20 C23 1.417(4) .
C21 C20 1.420(4) .
C21 C22 1.411(4) .
C21 C26 1.423(4) .
C22 H22 0.9500 .
C23 H23 0.9500 .
C23 C24 1.355(4) .
C24 H24 0.9500 .
C24 C25 1.395(4) .
C25 H25 0.9500 .
C26 C25 1.361(4) .
C26 H26 0.9500 .
Cl1S C1S 1.777(4) .
Cl1S C1SB 1.73(3) .
C1S C1S 1.498(7) 2_665
C1S H1SA 0.9900 .
C1S H1SB 0.9900 .
C1SB C1SB 1.53(5) 2_665
C1SB H1SC 0.9900 .
C1SB H1SD 0.9900 .
